data_9002932
loop_
_publ_author_name
'Thompson, R. M.'
'Downs, R. T.'

_publ_section_title
;Model pyroxenes I: Ideal pyroxene topologies Pyroxene #18 based on stacking
 sequence ABABACBABABC Note: Atoms Mg, Si, and O are assigned to atomic
 positions just for convenience.
;
_journal_name_full 'American Mineralogist'
_journal_page_first 653
_journal_page_last 666
_journal_paper_doi 10.2138/am-2003-0419
_journal_volume 88
_journal_year 2003
_chemical_formula_structural Mg2(Si2O6)
_chemical_formula_sum 'Mg O3 Si'
_chemical_name_mineral Pyroxene-ideal
_space_group_IT_number 33
_symmetry_space_group_name_Hall 'P -2n 2a'
_symmetry_space_group_name_H-M 'P 21 c n'
_cell_angle_alpha 90
_cell_angle_beta 90
_cell_angle_gamma 90
_cell_length_a 19.5959179423
_cell_length_b 6
_cell_length_c 3.46410161514
_cell_formula_units_Z 24
_cell_volume 407.294
_exptl_crystal_density_diffrn 9.823
_cod_original_formula_sum 'Si Mg O3'
_cod_database_code 9002932
_cod_struct_determination_method theoretical

loop_
_symmetry_equiv_pos_as_xyz
x,y,z
x,1/2-y,1/2+z
1/2+x,1/2+y,1/2-z
1/2+x,-y,-z

loop_
_atom_site_label
_atom_site_fract_x
_atom_site_fract_y
_atom_site_fract_z
SiA 0.06250 0.16667 0.33333
SiB 0.02083 0.66667 0.16667
Mg1a 0.12500 0.66667 0.50000
Mg2a 0.12500 0.00000 0.50000
SiC 0.18750 0.33333 0.16667
SiD 0.22917 0.83333 0.33333
Mg1b 0.29167 0.16667 0.00000
Mg2b 0.29167 0.00000 0.50000
SiE 0.35417 0.83333 0.00000
SiF 0.39583 0.16667 0.33333
Mg1c 0.45833 0.66667 0.83333
Mg2c 0.45833 0.00000 0.83333
O1A 0.00000 0.16667 0.33333
O2A 0.08333 0.00000 0.16667
O3A 0.08333 0.33333 0.16667
O1B 0.08333 0.66667 0.16667
O2B 0.00000 0.00000 0.83333
O3B 0.00000 0.66667 0.83333
O1C 0.25000 0.33333 0.16667
O2C 0.16667 0.50000 0.33333
O3C 0.16667 0.16667 0.33333
O1D 0.16667 0.83333 0.33333
O2D 0.25000 0.00000 0.16667
O3D 0.25000 0.66667 0.16667
O1E 0.41667 0.83333 0.00000
O2E 0.33333 0.00000 0.83333
O3E 0.33333 0.66667 0.83333
O1F 0.33333 0.16667 0.33333
O2F 0.41667 0.00000 0.50000
O3F 0.41667 0.16667 0.00000

_database_code_amcsd 0003021
